data_1567025
loop_
_publ_author_name
'Mol\<canov, Kre\<simir'
'Mila\<sinovi\'c, Valentina'
'Koji\'c-Prodi\'c, Biserka'
'Maltar-Strme\<cki, Nadica'
'You, Jiangyang'
'\<Santi\'c, Ana'
'Kani\<zaj, Lidija'
'Stilinovi\'c, Vladimir'
'Fotovi\'c, Luka'

_publ_section_title
;
 Semiconductive 2D arrays of pancake-bonded oligomers of partially charged
 TCNQ radicals
;
_journal_issue 4
_journal_name_full IUCrJ
_journal_page_first
;
;
_journal_paper_doi 10.1107/S2052252522004717
_journal_volume 9
_journal_year 2022
_chemical_formula_moiety 'C14 H18 N2, 4(C12 H4 N4)'
_chemical_formula_sum 'C31 H17 N9'
_chemical_formula_weight 515.53
_space_group_IT_number 14
_space_group_name_Hall '-P 2ybc'
_space_group_name_H-M_alt 'P 1 21/c 1'
_symmetry_cell_setting monoclinic
_symmetry_space_group_name_Hall '-P 2ybc'
_symmetry_space_group_name_H-M 'P 1 21/c 1'
_atom_sites_solution_hydrogens geom
_audit_creation_date 2020-10-02T14:15:24-00:00
_audit_creation_method 'WinGX routine CIF_UPDATE'
_cell_angle_alpha 90
_cell_angle_beta 92.6510(10)
_cell_angle_gamma 90
_cell_formula_units_Z 4
_cell_length_a 13.0864(2)
_cell_length_b 25.3377(4)
_cell_length_c 7.84030(10)
_cell_measurement_reflns_used 6151
_cell_measurement_temperature 293(2)
_cell_measurement_theta_max 75.752
_cell_measurement_theta_min 3.771
_cell_volume 2596.90(7)
_computing_cell_refinement 'CrysAlisPro 1.171.39.46 (Rigaku OD, 2018)'
_computing_data_collection 'CrysAlisPro 1.171.39.46 (Rigaku OD, 2018)'
_computing_data_reduction 'CrysAlisPro 1.171.39.46 (Rigaku OD, 2018)'
_computing_structure_refinement 'SHELXL-2017/1 (Sheldrick, 2017)'
_diffrn_ambient_temperature 293(2)
_diffrn_detector_area_resol_mean 10.4323
_diffrn_measured_fraction_theta_full 0.998
_diffrn_measured_fraction_theta_max 0.987
_diffrn_measurement_device_type 'Xcalibur, Ruby, Nova'
_diffrn_measurement_method '\w scans'
_diffrn_radiation_monochromator mirror
_diffrn_radiation_type CuK\a
_diffrn_radiation_wavelength 1.54184
_diffrn_reflns_av_R_equivalents 0.018
_diffrn_reflns_av_unetI/netI 0.028
_diffrn_reflns_Laue_measured_fraction_full 0.998
_diffrn_reflns_Laue_measured_fraction_max 0.987
_diffrn_reflns_limit_h_max 16
_diffrn_reflns_limit_h_min -15
_diffrn_reflns_limit_k_max 31
_diffrn_reflns_limit_k_min -25
_diffrn_reflns_limit_l_max 9
_diffrn_reflns_limit_l_min -9
_diffrn_reflns_number 13505
_diffrn_reflns_point_group_measured_fraction_full 0.998
_diffrn_reflns_point_group_measured_fraction_max 0.987
_diffrn_reflns_theta_full 67.684
_diffrn_reflns_theta_max 76.279
_diffrn_reflns_theta_min 3.381
_diffrn_source 'micro-focus sealed X-ray tube'
_exptl_absorpt_coefficient_mu 0.671
_exptl_absorpt_correction_T_max 1
_exptl_absorpt_correction_T_min 0.63515
_exptl_absorpt_correction_type multi-scan
_exptl_absorpt_process_details
;
        CrysAlisPro 1.171.39.46 (Rigaku Oxford Diffraction, 2018)
        Empirical absorption correction using spherical harmonics,
 implemented in SCALE3 ABSPACK scaling algorithm.
;
_exptl_crystal_colour black
_exptl_crystal_density_diffrn 1.319
_exptl_crystal_description prism
_exptl_crystal_F_000 1064
_exptl_crystal_size_max 0.20
_exptl_crystal_size_mid 0.18
_exptl_crystal_size_min 0.08
_refine_diff_density_max 0.257
_refine_diff_density_min -0.252
_refine_diff_density_rms 0.032
_refine_ls_extinction_method none
_refine_ls_goodness_of_fit_ref 0.929
_refine_ls_hydrogen_treatment constr
_refine_ls_matrix_type full
_refine_ls_number_parameters 371
_refine_ls_number_reflns 5368
_refine_ls_number_restraints 2
_refine_ls_restrained_S_all 0.959
_refine_ls_R_factor_all 0.0533
_refine_ls_R_factor_gt 0.0468
_refine_ls_shift/su_max 0.001
_refine_ls_shift/su_mean 0
_refine_ls_structure_factor_coef Fsqd
_refine_ls_weighting_details 'w=1/[\s^2^(Fo^2^)+(0.0841P)^2^+0.5105P] where P=(Fo^2^+2Fc^2^)/3'
_refine_ls_weighting_scheme calc
_refine_ls_wR_factor_ref 0.1416
_reflns_number_gt 4600
_reflns_number_total 5368
_reflns_threshold_expression 'I > 2\s(I)'
_cod_data_source_file lq5043.cif
_cod_data_source_block tcnq_44bpy_et_rt
_cod_original_sg_symbol_H-M 'P 21/c'
_cod_database_code 1567025

loop_
_space_group_symop_id
_space_group_symop_operation_xyz
1 x,y,z
2 -x,1/2+y,1/2-z
3 -x,-y,-z
4 x,1/2-y,1/2+z

loop_
_atom_site_label
_atom_site_fract_x
_atom_site_fract_y
_atom_site_fract_z
_atom_site_U_iso_or_equiv
_atom_site_adp_type
_atom_site_calc_flag
_atom_site_occupancy
_atom_site_disorder_assembly
_atom_site_disorder_group
_atom_site_type_symbol
N1A 0.17004(13) 0.32241(7) 0.7996(2) 0.0816(4) Uani d 1 . . N
N2A 0.71270(11) 0.32343(8) 0.2863(2) 0.0911(5) Uani d 1 . . N
N3A -0.00114(12) 0.29337(8) 0.3208(3) 0.0947(5) Uani d 1 . . N
N4A 0.54210(12) 0.30358(6) -0.19845(18) 0.0707(4) Uani d 1 . . N
C1A 0.17177(12) 0.31822(6) 0.6544(2) 0.0603(4) Uani d 1 . . C
C2A 0.17274(11) 0.31209(5) 0.47352(19) 0.0538(3) Uani d 1 . . C
C3A 0.26294(10) 0.31466(5) 0.38678(17) 0.0472(3) Uani d 1 . . C
C4A 0.35975(10) 0.32239(5) 0.47669(17) 0.0498(3) Uani d 1 . . C
H4A 0.361824 0.327183 0.594399 0.06 Uiso calc 1 . . H
C5A 0.44786(10) 0.32285(5) 0.39390(16) 0.0483(3) Uani d 1 . . C
H5A 0.509573 0.327914 0.455358 0.058 Uiso calc 1 . . H
C6A 0.44769(10) 0.31562(5) 0.21178(16) 0.0446(3) Uani d 1 . . C
C7A 0.53812(10) 0.31530(5) 0.12689(17) 0.0478(3) Uani d 1 . . C
C8A 0.63500(11) 0.32005(6) 0.2153(2) 0.0588(3) Uani d 1 . . C
C9A 0.07653(12) 0.30195(7) 0.3879(2) 0.0647(4) Uani d 1 . . C
C10A 0.26253(10) 0.30830(5) 0.20507(17) 0.0486(3) Uani d 1 . . C
H10A 0.200684 0.30378 0.143523 0.058 Uiso calc 1 . . H
C11A 0.35087(10) 0.30877(5) 0.12171(16) 0.0470(3) Uani d 1 . . C
H11A 0.348635 0.304568 0.003758 0.056 Uiso calc 1 . . H
C12A 0.54004(11) 0.30845(5) -0.05365(18) 0.0519(3) Uani d 1 . . C
N1B 0.26856(11) 0.45175(7) 0.60833(16) 0.0722(4) Uani d 1 . . N
N2B 0.81007(9) 0.45718(6) 0.05523(17) 0.0673(4) Uani d 1 . . N
N3B 0.09296(10) 0.42098(7) 0.14257(18) 0.0737(4) Uani d 1 . . N
N4B 0.63247(11) 0.42310(6) -0.40552(16) 0.0688(4) Uani d 1 . . N
C1B 0.27099(10) 0.44587(6) 0.46391(16) 0.0500(3) Uani d 1 . . C
C2B 0.27072(10) 0.43757(5) 0.28424(15) 0.0444(3) Uani d 1 . . C
C3B 0.36032(9) 0.43864(5) 0.19346(14) 0.0405(3) Uani d 1 . . C
C4B 0.45807(9) 0.44726(5) 0.27736(14) 0.0424(3) Uani d 1 . . C
H4B 0.462088 0.452851 0.394713 0.051 Uiso calc 1 . . H
C5B 0.54529(9) 0.44751(5) 0.19010(14) 0.0415(3) Uani d 1 . . C
H5B 0.607777 0.453471 0.248276 0.05 Uiso calc 1 . . H
C6B 0.54218(9) 0.43868(4) 0.00919(14) 0.0392(3) Uani d 1 . . C
C7B 0.63146(9) 0.43968(5) -0.08257(15) 0.0418(3) Uani d 1 . . C
C8B 0.72971(10) 0.44924(5) -0.00375(16) 0.0470(3) Uani d 1 . . C
C9B 0.17267(10) 0.42870(6) 0.20376(16) 0.0505(3) Uani d 1 . . C
C10B 0.35742(9) 0.42978(5) 0.01261(14) 0.0420(3) Uani d 1 . . C
H10B 0.294947 0.423786 -0.045563 0.05 Uiso calc 1 . . H
C11B 0.44439(9) 0.43001(5) -0.07468(14) 0.0414(3) Uani d 1 . . C
H11B 0.440325 0.424398 -0.19202 0.05 Uiso calc 1 . . H
C12B 0.63050(10) 0.43044(5) -0.26182(16) 0.0468(3) Uani d 1 . . C
N5 0.08431(10) 0.61862(5) 0.32417(17) 0.0637(3) Uani d 1 . . N
C13 0.11449(13) 0.60521(7) 0.4842(2) 0.0672(4) Uani d 1 . . C
H13 0.15781 0.627546 0.547883 0.081 Uiso calc 1 . . H
C14 0.08238(12) 0.55912(6) 0.55476(19) 0.0609(4) Uani d 1 . . C
H14 0.103677 0.550598 0.666177 0.073 Uiso calc 1 . . H
C15 0.01830(9) 0.52486(5) 0.46198(15) 0.0457(3) Uani d 1 . . C
C16 -0.00998(12) 0.53947(6) 0.29558(18) 0.0576(3) Uani d 1 . . C
H16 -0.052082 0.517486 0.22836 0.069 Uiso calc 1 . . H
C17 0.02392(13) 0.58617(7) 0.2300(2) 0.0652(4) Uani d 1 . . C
H17 0.004626 0.595427 0.11831 0.078 Uiso calc 1 . . H
C18 0.1149(2) 0.67164(10) 0.2581(4) 0.1139(9) Uani d 1 . . C
H18A 0.076735 0.67645 0.150145 0.137 Uiso calc 1 A 1 H
H18B 0.088577 0.697502 0.336058 0.137 Uiso calc 1 A 1 H
C19A 0.2016(5) 0.6846(4) 0.234(3) 0.201(7) Uani d 0.493(11) B 1 C
H19A 0.202236 0.720149 0.191631 0.301 Uiso calc 0.493(11) B 1 H
H19B 0.241801 0.682615 0.339306 0.301 Uiso calc 0.493(11) B 1 H
H19C 0.229849 0.661367 0.151654 0.301 Uiso calc 0.493(11) B 1 H
C19B 0.1391(11) 0.6765(2) 0.0906(11) 0.151(5) Uani d 0.507(11) B 2 C
H19D 0.156916 0.71243 0.067575 0.226 Uiso calc 0.507(11) B 2 H
H19E 0.196028 0.653945 0.068781 0.226 Uiso calc 0.507(11) B 2 H
H19F 0.08127 0.666368 0.017998 0.226 Uiso calc 0.507(11) B 2 H

loop_
_atom_site_aniso_label
_atom_site_aniso_U_11
_atom_site_aniso_U_22
_atom_site_aniso_U_33
_atom_site_aniso_U_12
_atom_site_aniso_U_13
_atom_site_aniso_U_23
N1A 0.0798(10) 0.1047(12) 0.0615(9) 0.0015(9) 0.0163(7) 0.0023(8)
N2A 0.0527(8) 0.1267(15) 0.0931(11) -0.0024(8) -0.0065(7) -0.0264(10)
N3A 0.0546(8) 0.1094(13) 0.1196(14) -0.0092(8) -0.0027(9) -0.0101(11)
N4A 0.0873(10) 0.0696(8) 0.0560(8) -0.0032(7) 0.0105(7) -0.0099(6)
C1A 0.0557(8) 0.0635(8) 0.0627(9) -0.0004(6) 0.0123(6) 0.0048(7)
C2A 0.0518(7) 0.0510(7) 0.0591(8) -0.0019(6) 0.0073(6) 0.0021(6)
C3A 0.0488(7) 0.0435(6) 0.0492(7) -0.0017(5) 0.0026(5) 0.0023(5)
C4A 0.0537(7) 0.0531(7) 0.0424(6) -0.0015(6) 0.0012(5) 0.0013(5)
C5A 0.0476(7) 0.0521(7) 0.0448(6) -0.0014(5) -0.0030(5) 0.0007(5)
C6A 0.0479(6) 0.0395(6) 0.0462(6) -0.0010(5) 0.0009(5) 0.0007(5)
C7A 0.0489(7) 0.0447(6) 0.0498(7) -0.0015(5) 0.0026(5) -0.0020(5)
C8A 0.0491(8) 0.0674(9) 0.0603(8) -0.0014(6) 0.0058(6) -0.0090(7)
C9A 0.0529(8) 0.0659(9) 0.0761(10) -0.0028(7) 0.0112(7) -0.0028(7)
C10A 0.0462(6) 0.0490(7) 0.0503(7) -0.0042(5) -0.0028(5) -0.0027(5)
C11A 0.0518(7) 0.0459(6) 0.0431(6) -0.0026(5) -0.0012(5) -0.0031(5)
C12A 0.0545(7) 0.0469(7) 0.0546(8) -0.0025(5) 0.0070(6) -0.0059(5)
N1B 0.0716(8) 0.1024(11) 0.0428(7) 0.0061(8) 0.0058(6) -0.0052(6)
N2B 0.0467(7) 0.0955(10) 0.0588(7) 0.0013(6) -0.0064(5) -0.0042(7)
N3B 0.0474(7) 0.1057(12) 0.0672(8) -0.0003(7) -0.0042(6) -0.0065(8)
N4B 0.0733(8) 0.0914(10) 0.0418(6) 0.0058(7) 0.0041(5) -0.0067(6)
C1B 0.0465(7) 0.0603(8) 0.0433(7) 0.0019(6) 0.0038(5) -0.0003(5)
C2B 0.0452(6) 0.0493(6) 0.0388(6) 0.0008(5) 0.0012(5) 0.0004(5)
C3B 0.0434(6) 0.0420(6) 0.0358(6) -0.0005(5) -0.0005(4) 0.0012(4)
C4B 0.0479(6) 0.0477(6) 0.0312(5) -0.0014(5) -0.0013(4) -0.0011(4)
C5B 0.0425(6) 0.0463(6) 0.0351(6) -0.0019(5) -0.0042(4) -0.0003(4)
C6B 0.0435(6) 0.0393(6) 0.0345(5) 0.0009(4) -0.0005(4) 0.0011(4)
C7B 0.0439(6) 0.0452(6) 0.0360(6) 0.0024(5) -0.0002(4) -0.0003(4)
C8B 0.0451(7) 0.0559(7) 0.0400(6) 0.0046(5) 0.0024(5) -0.0008(5)
C9B 0.0455(7) 0.0618(8) 0.0445(6) 0.0031(6) 0.0043(5) -0.0009(6)
C10B 0.0417(6) 0.0476(6) 0.0363(6) -0.0023(5) -0.0041(4) -0.0006(5)
C11B 0.0461(6) 0.0461(6) 0.0317(5) -0.0007(5) -0.0025(4) -0.0015(4)
C12B 0.0451(6) 0.0540(7) 0.0414(7) 0.0033(5) 0.0020(5) -0.0008(5)
N5 0.0621(7) 0.0616(7) 0.0676(8) -0.0053(6) 0.0049(6) 0.0064(6)
C13 0.0662(9) 0.0681(9) 0.0664(9) -0.0170(7) -0.0074(7) -0.0031(7)
C14 0.0624(8) 0.0682(9) 0.0507(7) -0.0116(7) -0.0119(6) -0.0004(6)
C15 0.0392(6) 0.0557(7) 0.0418(6) 0.0029(5) -0.0009(4) -0.0047(5)
C16 0.0602(8) 0.0648(8) 0.0470(7) -0.0063(6) -0.0080(6) -0.0003(6)
C17 0.0694(9) 0.0721(10) 0.0533(8) -0.0024(8) -0.0045(7) 0.0099(7)
C18 0.142(2) 0.0834(14) 0.1171(19) -0.0288(15) 0.0149(16) 0.0290(13)
C19A 0.088(4) 0.144(6) 0.370(19) -0.028(4) 0.006(6) 0.137(9)
C19B 0.262(13) 0.067(3) 0.134(6) 0.001(4) 0.126(7) 0.013(3)

loop_
_atom_type_symbol
_atom_type_description
_atom_type_scat_dispersion_real
_atom_type_scat_dispersion_imag
_atom_type_scat_source
C C 0.0181 0.0091 'International Tables Vol C Tables 4.2.6.8 and 6.1.1.4'
H H 0 0 'International Tables Vol C Tables 4.2.6.8 and 6.1.1.4'
N N 0.0311 0.018 'International Tables Vol C Tables 4.2.6.8 and 6.1.1.4'

loop_
_geom_angle_atom_site_label_1
_geom_angle_atom_site_label_2
_geom_angle_atom_site_label_3
_geom_angle
_geom_angle_site_symmetry_1
_geom_angle_site_symmetry_3
_geom_angle_publ_flag
N1A C1A C2A 178.89(19) . . ?
C3A C2A C9A 122.04(14) . . ?
C3A C2A C1A 121.84(13) . . ?
C9A C2A C1A 116.11(13) . . ?
C2A C3A C10A 121.10(12) . . ?
C2A C3A C4A 121.09(12) . . ?
C10A C3A C4A 117.79(12) . . ?
C5A C4A C3A 121.32(12) . . ?
C5A C4A H4A 119.3 . . ?
C3A C4A H4A 119.3 . . ?
C4A C5A C6A 120.93(12) . . ?
C4A C5A H5A 119.5 . . ?
C6A C5A H5A 119.5 . . ?
C7A C6A C11A 121.24(12) . . ?
C7A C6A C5A 121.03(12) . . ?
C11A C6A C5A 117.72(11) . . ?
C6A C7A C8A 121.88(12) . . ?
C6A C7A C12A 122.15(12) . . ?
C8A C7A C12A 115.94(12) . . ?
N2A C8A C7A 179.5(2) . . ?
N3A C9A C2A 179.1(2) . . ?
C11A C10A C3A 120.97(12) . . ?
C11A C10A H10A 119.5 . . ?
C3A C10A H10A 119.5 . . ?
C10A C11A C6A 121.24(12) . . ?
C10A C11A H11A 119.4 . . ?
C6A C11A H11A 119.4 . . ?
N4A C12A C7A 179.14(16) . . ?
N1B C1B C2B 178.00(16) . . ?
C3B C2B C9B 122.52(11) . . ?
C3B C2B C1B 122.43(11) . . ?
C9B C2B C1B 115.05(11) . . ?
C2B C3B C4B 121.49(10) . . ?
C2B C3B C10B 121.00(11) . . ?
C4B C3B C10B 117.49(11) . . ?
C5B C4B C3B 121.65(10) . . ?
C5B C4B H4B 119.2 . . ?
C3B C4B H4B 119.2 . . ?
C4B C5B C6B 120.76(11) . . ?
C4B C5B H5B 119.6 . . ?
C6B C5B H5B 119.6 . . ?
C7B C6B C11B 121.15(10) . . ?
C7B C6B C5B 121.26(11) . . ?
C11B C6B C5B 117.58(10) . . ?
C6B C7B C8B 122.63(10) . . ?
C6B C7B C12B 122.31(11) . . ?
C8B C7B C12B 115.06(11) . . ?
N2B C8B C7B 178.01(14) . . ?
N3B C9B C2B 178.31(16) . . ?
C11B C10B C3B 120.94(11) . . ?
C11B C10B H10B 119.5 . . ?
C3B C10B H10B 119.5 . . ?
C10B C11B C6B 121.59(10) . . ?
C10B C11B H11B 119.2 . . ?
C6B C11B H11B 119.2 . . ?
N4B C12B C7B 178.21(14) . . ?
C17 N5 C13 120.07(14) . . ?
C17 N5 C18 121.28(17) . . ?
C13 N5 C18 118.56(17) . . ?
N5 C13 C14 120.82(14) . . ?
N5 C13 H13 119.6 . . ?
C14 C13 H13 119.6 . . ?
C13 C14 C15 120.76(14) . . ?
C13 C14 H14 119.6 . . ?
C15 C14 H14 119.6 . . ?
C14 C15 C16 116.95(13) . . ?
C14 C15 C15 121.25(14) . 3_566 ?
C16 C15 C15 121.79(14) . 3_566 ?
C17 C16 C15 120.33(13) . . ?
C17 C16 H16 119.8 . . ?
C15 C16 H16 119.8 . . ?
N5 C17 C16 121.05(14) . . ?
N5 C17 H17 119.5 . . ?
C16 C17 H17 119.5 . . ?
C19A C18 N5 124.5(4) . . ?
C19B C18 N5 119.2(3) . . ?
C19A C18 H18A 106.2 . . ?
N5 C18 H18A 106.2 . . ?
C19A C18 H18B 106.2 . . ?
N5 C18 H18B 106.2 . . ?
H18A C18 H18B 106.4 . . ?
C18 C19A H19A 109.5 . . ?
C18 C19A H19B 109.5 . . ?
H19A C19A H19B 109.5 . . ?
C18 C19A H19C 109.5 . . ?
H19A C19A H19C 109.5 . . ?
H19B C19A H19C 109.5 . . ?
C18 C19B H19D 109.5 . . ?
C18 C19B H19E 109.5 . . ?
H19D C19B H19E 109.5 . . ?
C18 C19B H19F 109.5 . . ?
H19D C19B H19F 109.5 . . ?
H19E C19B H19F 109.5 . . ?

loop_
_geom_bond_atom_site_label_1
_geom_bond_atom_site_label_2
_geom_bond_site_symmetry_2
_geom_bond_distance
_geom_bond_publ_flag
N1A C1A . 1.145(2) ?
N2A C8A . 1.140(2) ?
N3A C9A . 1.144(2) ?
N4A C12A . 1.1435(19) ?
C1A C2A . 1.427(2) ?
C2A C3A . 1.3908(19) ?
C2A C9A . 1.422(2) ?
C3A C10A . 1.4336(18) ?
C3A C4A . 1.4345(19) ?
C4A C5A . 1.3491(19) ?
C4A H4A . 0.93 ?
C5A C6A . 1.4395(18) ?
C5A H5A . 0.93 ?
C6A C7A . 1.3843(18) ?
C6A C11A . 1.4323(18) ?
C7A C8A . 1.4215(19) ?
C7A C12A . 1.4275(19) ?
C10A C11A . 1.3541(19) ?
C10A H10A . 0.93 ?
C11A H11A . 0.93 ?
N1B C1B . 1.1440(18) ?
N2B C8B . 1.1467(18) ?
N3B C9B . 1.1447(19) ?
N4B C12B . 1.1434(18) ?
C1B C2B . 1.4241(17) ?
C2B C3B . 1.3998(17) ?
C2B C9B . 1.4214(18) ?
C3B C4B . 1.4279(16) ?
C3B C10B . 1.4343(16) ?
C4B C5B . 1.3576(17) ?
C4B H4B . 0.93 ?
C5B C6B . 1.4347(15) ?
C5B H5B . 0.93 ?
C6B C7B . 1.4003(17) ?
C6B C11B . 1.4285(16) ?
C7B C8B . 1.4214(17) ?
C7B C12B . 1.4242(16) ?
C10B C11B . 1.3550(17) ?
C10B H10B . 0.93 ?
C11B H11B . 0.93 ?
N5 C17 . 1.339(2) ?
N5 C13 . 1.341(2) ?
N5 C18 . 1.501(2) ?
C13 C14 . 1.367(2) ?
C13 H13 . 0.93 ?
C14 C15 . 1.3890(19) ?
C14 H14 . 0.93 ?
C15 C16 . 1.3897(18) ?
C15 C15 3_566 1.483(3) ?
C16 C17 . 1.372(2) ?
C16 H16 . 0.93 ?
C17 H17 . 0.93 ?
C18 C19A . 1.205(6) ?
C18 C19B . 1.371(6) ?
C18 H18A . 0.97 ?
C18 H18B . 0.97 ?
C19A H19A . 0.96 ?
C19A H19B . 0.96 ?
C19A H19C . 0.96 ?
C19B H19D . 0.96 ?
C19B H19E . 0.96 ?
C19B H19F . 0.96 ?

loop_
_geom_torsion_atom_site_label_1
_geom_torsion_atom_site_label_2
_geom_torsion_atom_site_label_3
_geom_torsion_atom_site_label_4
_geom_torsion
_geom_torsion_site_symmetry_1
_geom_torsion_site_symmetry_2
_geom_torsion_site_symmetry_3
_geom_torsion_site_symmetry_4
_geom_torsion_publ_flag
C9A C2A C3A C10A 1.4(2) . . . . ?
C1A C2A C3A C10A 179.86(13) . . . . ?
C9A C2A C3A C4A -176.95(14) . . . . ?
C1A C2A C3A C4A 1.5(2) . . . . ?
C2A C3A C4A C5A 177.37(13) . . . . ?
C10A C3A C4A C5A -1.03(19) . . . . ?
C3A C4A C5A C6A 0.1(2) . . . . ?
C4A C5A C6A C7A -179.04(12) . . . . ?
C4A C5A C6A C11A 0.95(19) . . . . ?
C11A C6A C7A C8A -177.57(13) . . . . ?
C5A C6A C7A C8A 2.4(2) . . . . ?
C11A C6A C7A C12A 0.30(19) . . . . ?
C5A C6A C7A C12A -179.71(12) . . . . ?
C2A C3A C10A C11A -177.41(13) . . . . ?
C4A C3A C10A C11A 1.00(19) . . . . ?
C3A C10A C11A C6A 0.01(19) . . . . ?
C7A C6A C11A C10A 179.01(12) . . . . ?
C5A C6A C11A C10A -0.98(18) . . . . ?
C9B C2B C3B C4B -179.55(12) . . . . ?
C1B C2B C3B C4B 1.1(2) . . . . ?
C9B C2B C3B C10B -1.11(19) . . . . ?
C1B C2B C3B C10B 179.58(12) . . . . ?
C2B C3B C4B C5B 178.96(12) . . . . ?
C10B C3B C4B C5B 0.47(18) . . . . ?
C3B C4B C5B C6B -0.43(19) . . . . ?
C4B C5B C6B C7B 178.97(11) . . . . ?
C4B C5B C6B C11B 0.36(17) . . . . ?
C11B C6B C7B C8B 178.71(11) . . . . ?
C5B C6B C7B C8B 0.14(19) . . . . ?
C11B C6B C7B C12B -2.16(18) . . . . ?
C5B C6B C7B C12B 179.28(11) . . . . ?
C2B C3B C10B C11B -178.97(12) . . . . ?
C4B C3B C10B C11B -0.47(18) . . . . ?
C3B C10B C11B C6B 0.43(18) . . . . ?
C7B C6B C11B C10B -178.98(11) . . . . ?
C5B C6B C11B C10B -0.36(17) . . . . ?
C17 N5 C13 C14 -1.6(3) . . . . ?
C18 N5 C13 C14 175.1(2) . . . . ?
N5 C13 C14 C15 0.5(3) . . . . ?
C13 C14 C15 C16 0.7(2) . . . . ?
C13 C14 C15 C15 -179.08(16) . . . 3_566 ?
C14 C15 C16 C17 -0.8(2) . . . . ?
C15 C15 C16 C17 178.95(16) 3_566 . . . ?
C13 N5 C17 C16 1.4(3) . . . . ?
C18 N5 C17 C16 -175.1(2) . . . . ?
C15 C16 C17 N5 -0.2(3) . . . . ?
C17 N5 C18 C19A -117.3(13) . . . . ?
C13 N5 C18 C19A 66.1(13) . . . . ?
C17 N5 C18 C19B -40.1(8) . . . . ?
C13 N5 C18 C19B 143.2(8) . . . . ?
